data_7716878
loop_
_publ_author_name
'Le Garrec, St&#xe9;phen'
'Martins-Bessa, David'
'Wolff, Mariusz'
'Delavaux-Nicot, B&#xe9;atrice'
'Mallet-Ladeira, Sonia'
'Serpentini, Charles-Louis'
'Benoist, Eric'
'Bedos-Belval, Florence'
'Fery-Forgues, Suzanne'

_publ_section_title
;
 Dinuclear tricarbonylrhenium(I) complexes: impact of regioisomerism on
 the photoluminescence properties.
;
_journal_issue 40
_journal_name_full 'Dalton transactions (Cambridge, England : 2003)'
_journal_page_first 16512
_journal_page_last 16529
_journal_paper_doi 10.1039/d4dt01907e
_journal_volume 53
_journal_year 2024
_chemical_formula_moiety 'C42 H46 Cl2 N8 O6 Re2, 2(C H2 Cl2)'
_chemical_formula_sum 'C44 H50 Cl6 N8 O6 Re2'
_chemical_formula_weight 1372.04
_space_group_IT_number 15
_space_group_name_Hall '-C 2yc'
_space_group_name_H-M_alt 'C 1 2/c 1'
_symmetry_cell_setting monoclinic
_symmetry_Int_Tables_number 15
_symmetry_space_group_name_Hall '-C 2yc'
_symmetry_space_group_name_H-M 'C 1 2/c 1'
_atom_sites_solution_hydrogens geom
_atom_sites_solution_primary dual
_atom_sites_solution_secondary difmap
_audit_update_record
;
2024-06-24 deposited with the CCDC.	2024-08-26 downloaded from the CCDC.
;
_cell_angle_alpha 90
_cell_angle_beta 95.995(3)
_cell_angle_gamma 90
_cell_formula_units_Z 4
_cell_length_a 30.087(2)
_cell_length_b 12.0833(12)
_cell_length_c 15.2938(15)
_cell_measurement_reflns_used 9395
_cell_measurement_temperature 193(2)
_cell_measurement_theta_max 28.91
_cell_measurement_theta_min 2.68
_cell_volume 5529.7(9)
_computing_cell_refinement 'Bruker SAINT'
_computing_data_collection 'Bruker APEX2'
_computing_data_reduction 'Bruker SAINT'
_computing_molecular_graphics 'Ortep-3 for Windows (Farrugia, 1997)'
_computing_publication_material 'WinGX publication routines (Farrugia, 1999)'
_computing_structure_refinement 'SHELXL-2019/3 (Sheldrick, 2015)'
_computing_structure_solution 'SHELXT (Sheldrick 2015)'
_diffrn_ambient_temperature 193(2)
_diffrn_measured_fraction_theta_full 0.998
_diffrn_measured_fraction_theta_max 0.997
_diffrn_measurement_device_type 'Bruker D8 VENTURE PHOTON3'
_diffrn_measurement_method 'phi and omega scans'
_diffrn_radiation_monochromator triumph
_diffrn_radiation_source 'fine focus sealed tube'
_diffrn_radiation_type MoK\a
_diffrn_radiation_wavelength 0.71073
_diffrn_reflns_av_R_equivalents 0.0646
_diffrn_reflns_av_unetI/netI 0.0217
_diffrn_reflns_Laue_measured_fraction_full 0.998
_diffrn_reflns_Laue_measured_fraction_max 0.997
_diffrn_reflns_limit_h_max 39
_diffrn_reflns_limit_h_min -39
_diffrn_reflns_limit_k_max 15
_diffrn_reflns_limit_k_min -15
_diffrn_reflns_limit_l_max 19
_diffrn_reflns_limit_l_min -19
_diffrn_reflns_number 137719
_diffrn_reflns_point_group_measured_fraction_full 0.998
_diffrn_reflns_point_group_measured_fraction_max 0.997
_diffrn_reflns_theta_full 25.242
_diffrn_reflns_theta_max 27.589
_diffrn_reflns_theta_min 2.723
_diffrn_standards_decay_% 0
_diffrn_standards_interval_count 0
_diffrn_standards_interval_time 0
_diffrn_standards_number 0
_exptl_absorpt_coefficient_mu 4.713
_exptl_absorpt_correction_T_max 0.7465
_exptl_absorpt_correction_T_min 0.6298
_exptl_absorpt_correction_type multi-scan
_exptl_absorpt_process_details 'SADABS(Bruker AXS Inc.)'
_exptl_crystal_colour yellow
_exptl_crystal_density_diffrn 1.648
_exptl_crystal_density_method 'not measured'
_exptl_crystal_description stick
_exptl_crystal_F_000 2680
_exptl_crystal_size_max 0.1
_exptl_crystal_size_mid 0.04
_exptl_crystal_size_min 0.04
_refine_diff_density_max 1.964
_refine_diff_density_min -1.916
_refine_diff_density_rms 0.203
_refine_ls_extinction_method none
_refine_ls_goodness_of_fit_ref 1.185
_refine_ls_hydrogen_treatment constr
_refine_ls_matrix_type full
_refine_ls_number_parameters 375
_refine_ls_number_reflns 6392
_refine_ls_number_restraints 227
_refine_ls_restrained_S_all 1.177
_refine_ls_R_factor_all 0.0722
_refine_ls_R_factor_gt 0.0614
_refine_ls_shift/su_max 0.006
_refine_ls_shift/su_mean 0
_refine_ls_structure_factor_coef Fsqd
_refine_ls_weighting_details 'w=1/[\s^2^(Fo^2^)+(0.0313P)^2^+216.1450P] where P=(Fo^2^+2Fc^2^)/3'
_refine_ls_weighting_scheme calc
_refine_ls_wR_factor_gt 0.1515
_refine_ls_wR_factor_ref 0.1566
_reflns_Friedel_coverage 0
_reflns_number_gt 5447
_reflns_number_total 6392
_reflns_threshold_expression 'I > 2\s(I)'
_cod_data_source_file d4dt01907e2.cif
_cod_data_source_block Bi-Re-metaPhe
_cod_depositor_comments 'Adding full bibliography for 7716876--7716879.cif.'
_cod_original_sg_symbol_H-M 'C 2/c'
_cod_database_code 7716878
_shelx_shelxl_version_number 2019/3

loop_
_symmetry_equiv_pos_as_xyz
'x, y, z'
'-x, y, -z+1/2'
'x+1/2, y+1/2, z'
'-x+1/2, y+1/2, -z+1/2'
'-x, -y, -z'
'x, -y, z-1/2'
'-x+1/2, -y+1/2, -z'
'x+1/2, -y+1/2, z-1/2'

loop_
_atom_site_label
_atom_site_type_symbol
_atom_site_fract_x
_atom_site_fract_y
_atom_site_fract_z
_atom_site_U_iso_or_equiv
_atom_site_adp_type
_atom_site_occupancy
_atom_site_site_symmetry_order
_atom_site_calc_flag
_atom_site_refinement_flags_posn
_atom_site_refinement_flags_adp
_atom_site_refinement_flags_occupancy
_atom_site_disorder_assembly
_atom_site_disorder_group
C1 C 0.3824(4) 0.5891(10) 0.5284(9) 0.052(3) Uani 1 1 d . . . . .
C2 C 0.4127(4) 0.6992(9) 0.6780(8) 0.042(2) Uani 1 1 d . . . . .
C3 C 0.3277(4) 0.7235(10) 0.6061(8) 0.048(3) Uani 1 1 d . . . . .
C4 C 0.3197(4) 0.8227(12) 0.4013(8) 0.055(3) Uani 1 1 d . . . . .
H4 H 0.297191 0.794155 0.434172 0.066 Uiso 1 1 calc R U . . .
C5 C 0.3064(4) 0.8743(16) 0.3249(10) 0.078(5) Uani 1 1 d . . . . .
H5 H 0.27556 0.883886 0.30634 0.094 Uiso 1 1 calc R U . . .
C6 C 0.3386(4) 0.9132(15) 0.2736(9) 0.070(5) Uani 1 1 d . . . . .
H6 H 0.330548 0.948104 0.218535 0.084 Uiso 1 1 calc R U . . .
C7 C 0.3828(3) 0.8990(12) 0.3058(7) 0.051(3) Uani 1 1 d . . . . .
H7 H 0.40563 0.924353 0.272376 0.061 Uiso 1 1 calc R U . . .
C8 C 0.3941(3) 0.8491(9) 0.3853(6) 0.034(2) Uani 1 1 d . . . . .
C9 C 0.4387(3) 0.8267(8) 0.4281(6) 0.0290(18) Uani 1 1 d . . . . .
C10 C 0.5103(3) 0.8048(8) 0.4649(6) 0.0282(18) Uani 1 1 d . . . . .
C15 C 0.5578(8) 0.793(2) 0.4580(18) 0.030(5) Uani 0.514(12) 1 d D U P A 1
H15A H 0.568046 0.859239 0.427799 0.036 Uiso 0.514(12) 1 calc R U P A 1
H15B H 0.562117 0.728343 0.419972 0.036 Uiso 0.514(12) 1 calc R U P A 1
C16 C 0.5873(8) 0.778(2) 0.5422(18) 0.038(5) Uani 0.514(12) 1 d D U P A 1
H16A H 0.577592 0.82986 0.586902 0.046 Uiso 0.514(12) 1 calc R U P A 1
H16B H 0.584096 0.701977 0.564017 0.046 Uiso 0.514(12) 1 calc R U P A 1
C17 C 0.6352(8) 0.800(6) 0.531(2) 0.055(6) Uani 0.514(12) 1 d D U P A 1
H17A H 0.636295 0.862368 0.489616 0.066 Uiso 0.514(12) 1 calc R U P A 1
H17B H 0.646834 0.733898 0.502374 0.066 Uiso 0.514(12) 1 calc R U P A 1
C18 C 0.6672(8) 0.826(4) 0.612(2) 0.089(8) Uani 0.514(12) 1 d D U P A 1
H18A H 0.660298 0.900385 0.633641 0.107 Uiso 0.514(12) 1 calc R U P A 1
H18B H 0.662077 0.772048 0.65899 0.107 Uiso 0.514(12) 1 calc R U P A 1
C19 C 0.7153(8) 0.822(3) 0.597(2) 0.087(8) Uani 0.514(12) 1 d D U P A 1
H19A H 0.721503 0.743921 0.582775 0.104 Uiso 0.514(12) 1 calc R U P A 1
H19B H 0.717645 0.864563 0.542396 0.104 Uiso 0.514(12) 1 calc R U P A 1
C20 C 0.7539(8) 0.858(4) 0.659(2) 0.099(10) Uani 0.514(12) 1 d D U P A 1
H20A H 0.748907 0.821124 0.7153 0.118 Uiso 0.514(12) 1 calc R U P A 1
H20B H 0.74811 0.937685 0.668948 0.118 Uiso 0.514(12) 1 calc R U P A 1
C21 C 0.8057(8) 0.852(3) 0.656(3) 0.097(10) Uani 0.514(12) 1 d D U P A 1
H21A H 0.818777 0.78189 0.681328 0.116 Uiso 0.514(12) 1 calc R U P A 1
H21B H 0.814723 0.864198 0.596852 0.116 Uiso 0.514(12) 1 calc R U P A 1
C22 C 0.8151(7) 0.9458(18) 0.7145(14) 0.050(5) Uani 0.514(12) 1 d D U P A 1
H22A H 0.803523 1.01343 0.684916 0.075 Uiso 0.514(12) 1 calc R U P A 1
H22B H 0.847492 0.952706 0.729264 0.075 Uiso 0.514(12) 1 calc R U P A 1
H22C H 0.800724 0.934909 0.768429 0.075 Uiso 0.514(12) 1 calc R U P A 1
C15' C 0.5606(8) 0.825(2) 0.4647(18) 0.027(5) Uani 0.486(12) 1 d D U P A 2
H15C H 0.572192 0.773389 0.422159 0.032 Uiso 0.486(12) 1 calc R U P A 2
H15D H 0.56513 0.901122 0.443707 0.032 Uiso 0.486(12) 1 calc R U P A 2
C16' C 0.5873(8) 0.810(3) 0.551(2) 0.044(7) Uani 0.486(12) 1 d D U P A 2
H16C H 0.576962 0.742236 0.578866 0.053 Uiso 0.486(12) 1 calc R U P A 2
H16D H 0.580604 0.87331 0.589508 0.053 Uiso 0.486(12) 1 calc R U P A 2
C17' C 0.6366(8) 0.803(6) 0.551(2) 0.055(7) Uani 0.486(12) 1 d D U P A 2
H17C H 0.647652 0.877448 0.536057 0.066 Uiso 0.486(12) 1 calc R U P A 2
H17D H 0.642927 0.752464 0.503151 0.066 Uiso 0.486(12) 1 calc R U P A 2
C18' C 0.6640(9) 0.765(3) 0.6352(18) 0.069(7) Uani 0.486(12) 1 d D U P A 2
H18C H 0.664494 0.826024 0.678404 0.083 Uiso 0.486(12) 1 calc R U P A 2
H18D H 0.647814 0.70242 0.659401 0.083 Uiso 0.486(12) 1 calc R U P A 2
C19' C 0.7113(10) 0.729(3) 0.630(3) 0.105(8) Uani 0.486(12) 1 d D U P A 2
H19C H 0.727739 0.743708 0.688351 0.126 Uiso 0.486(12) 1 calc R U P A 2
H19D H 0.72393 0.779065 0.587908 0.126 Uiso 0.486(12) 1 calc R U P A 2
C20' C 0.7237(13) 0.612(2) 0.605(2) 0.102(9) Uani 0.486(12) 1 d D U P A 2
H20C H 0.752908 0.627132 0.582897 0.123 Uiso 0.486(12) 1 calc R U P A 2
H20D H 0.702886 0.602787 0.550927 0.123 Uiso 0.486(12) 1 calc R U P A 2
C21' C 0.7305(8) 0.490(2) 0.6315(15) 0.061(6) Uani 0.486(12) 1 d D U P A 2
H21C H 0.751124 0.480172 0.685739 0.073 Uiso 0.486(12) 1 calc R U P A 2
H21D H 0.702175 0.450107 0.635606 0.073 Uiso 0.486(12) 1 calc R U P A 2
C22' C 0.7516(10) 0.466(3) 0.5490(18) 0.087(10) Uani 0.486(12) 1 d D U P A 2
H22D H 0.732015 0.491844 0.497993 0.131 Uiso 0.486(12) 1 calc R U P A 2
H22E H 0.755944 0.385521 0.544152 0.131 Uiso 0.486(12) 1 calc R U P A 2
H22F H 0.780548 0.503093 0.55102 0.131 Uiso 0.486(12) 1 calc R U P A 2
C23 C 0.9642(7) 0.986(2) 0.8845(14) 0.114(8) Uani 1 1 d . . . . .
H23A H 0.957792 0.974756 0.946061 0.137 Uiso 1 1 calc R U . . .
H23B H 0.9594 1.065691 0.87085 0.137 Uiso 1 1 calc R U . . .
C11 C 0.4909(3) 0.9061(8) 0.3232(5) 0.0242(17) Uani 1 1 d . . . . .
C12 C 0.4914(3) 1.0183(8) 0.3252(6) 0.032(2) Uani 1 1 d . . . . .
H12 H 0.48592 1.056355 0.377382 0.038 Uiso 1 1 calc R U . . .
C13 C 0.5 1.0783(11) 0.25 0.035(3) Uani 1 2 d S T P . .
H13 H 0.500001 1.156899 0.250002 0.042 Uiso 1 2 calc R U P . .
C14 C 0.5 0.8454(10) 0.25 0.022(2) Uani 1 2 d S T P . .
H14 H 0.500001 0.76676 0.250001 0.027 Uiso 1 2 calc R U P . .
Cl1 Cl 0.38876(9) 0.9390(2) 0.60687(19) 0.0448(6) Uani 1 1 d . . . . .
Cl2 Cl 1.0201(2) 0.9561(5) 0.8779(4) 0.1127(18) Uani 1 1 d . . . . .
Cl3 Cl 0.9284(2) 0.9157(4) 0.8213(4) 0.1059(17) Uani 1 1 d . . . . .
N1 N 0.3618(3) 0.8089(7) 0.4340(5) 0.0349(18) Uani 1 1 d . . . . .
N2 N 0.4444(2) 0.7780(7) 0.5043(5) 0.0295(16) Uani 1 1 d . . . . .
N3 N 0.4892(2) 0.7618(7) 0.5289(5) 0.0324(17) Uani 1 1 d . . . . .
N4 N 0.4803(2) 0.8472(7) 0.4013(5) 0.0273(16) Uani 1 1 d . . . . .
O1 O 0.3796(4) 0.5019(8) 0.5108(8) 0.080(3) Uani 1 1 d . . . . .
O2 O 0.4301(3) 0.6783(8) 0.7453(6) 0.065(3) Uani 1 1 d . . . . .
O3 O 0.2925(3) 0.7121(10) 0.6299(7) 0.081(3) Uani 1 1 d . . . . .
Re1 Re 0.38461(2) 0.74144(3) 0.56498(3) 0.03194(13) Uani 1 1 d . . . . .

loop_
_atom_site_aniso_label
_atom_site_aniso_U_11
_atom_site_aniso_U_22
_atom_site_aniso_U_33
_atom_site_aniso_U_23
_atom_site_aniso_U_13
_atom_site_aniso_U_12
C1 0.040(6) 0.043(6) 0.073(8) 0.007(6) 0.008(6) -0.009(5)
C2 0.041(6) 0.041(6) 0.047(6) 0.004(5) 0.021(5) -0.008(4)
C3 0.032(5) 0.053(7) 0.061(7) 0.012(6) 0.016(5) -0.008(5)
C4 0.027(5) 0.086(9) 0.053(7) 0.014(7) 0.005(5) -0.015(6)
C5 0.020(5) 0.143(15) 0.070(9) 0.053(10) 0.000(5) -0.007(7)
C6 0.032(6) 0.125(13) 0.052(8) 0.036(8) -0.006(5) -0.008(7)
C7 0.025(5) 0.089(9) 0.039(6) 0.021(6) 0.006(4) -0.009(5)
C8 0.023(4) 0.055(6) 0.025(4) 0.001(4) 0.011(4) -0.007(4)
C9 0.027(4) 0.037(5) 0.025(4) 0.000(4) 0.011(3) -0.006(4)
C10 0.026(4) 0.040(5) 0.019(4) -0.006(3) 0.004(3) 0.000(4)
C15 0.026(7) 0.034(9) 0.032(7) 0.002(7) 0.010(5) -0.003(7)
C16 0.034(7) 0.046(13) 0.035(10) -0.011(10) 0.005(7) 0.012(8)
C17 0.036(7) 0.079(13) 0.049(13) -0.020(13) -0.001(8) 0.009(11)
C18 0.055(8) 0.125(17) 0.081(15) -0.040(15) -0.020(10) 0.014(13)
C19 0.055(8) 0.104(17) 0.095(17) -0.045(15) -0.015(11) 0.017(13)
C20 0.059(10) 0.14(2) 0.093(19) -0.039(19) -0.008(13) -0.006(15)
C21 0.063(10) 0.12(2) 0.11(2) -0.020(16) 0.012(15) 0.012(17)
C22 0.049(8) 0.056(8) 0.043(8) 0.033(7) -0.004(7) -0.006(7)
C15' 0.019(7) 0.031(9) 0.030(8) 0.000(7) 0.005(5) -0.007(7)
C16' 0.029(8) 0.064(16) 0.038(10) -0.026(11) 0.001(7) 0.009(10)
C17' 0.029(8) 0.083(15) 0.050(14) -0.001(15) -0.013(9) 0.002(11)
C18' 0.057(10) 0.100(16) 0.046(12) 0.006(13) -0.016(9) 0.005(11)
C19' 0.079(12) 0.118(13) 0.108(18) 0.007(16) -0.038(13) 0.043(15)
C20' 0.093(19) 0.119(14) 0.09(2) -0.025(14) -0.020(17) 0.018(16)
C21' 0.040(9) 0.080(9) 0.062(9) -0.033(8) -0.004(7) -0.024(7)
C22' 0.050(17) 0.13(2) 0.084(19) -0.01(2) 0.001(14) 0.008(17)
C23 0.120(17) 0.128(18) 0.088(14) -0.022(13) -0.024(12) 0.054(15)
C11 0.013(3) 0.039(5) 0.021(4) -0.002(3) 0.006(3) -0.002(3)
C12 0.025(4) 0.038(5) 0.033(5) -0.009(4) 0.007(4) 0.000(4)
C13 0.031(7) 0.028(6) 0.048(8) 0 0.009(6) 0
C14 0.018(5) 0.026(6) 0.025(6) 0 0.009(4) 0
Cl1 0.0477(15) 0.0416(13) 0.0471(15) -0.0028(11) 0.0141(12) -0.0022(11)
Cl2 0.134(5) 0.094(3) 0.119(4) -0.009(3) 0.056(4) -0.018(3)
Cl3 0.137(5) 0.090(3) 0.093(3) 0.031(3) 0.026(3) 0.004(3)
N1 0.022(4) 0.047(5) 0.036(4) 0.006(4) 0.007(3) -0.009(3)
N2 0.027(4) 0.037(4) 0.025(4) 0.001(3) 0.007(3) -0.002(3)
N3 0.025(4) 0.045(5) 0.028(4) 0.000(3) 0.006(3) -0.006(3)
N4 0.019(3) 0.044(4) 0.021(4) -0.005(3) 0.010(3) -0.003(3)
O1 0.078(7) 0.050(6) 0.114(9) -0.018(6) 0.016(6) -0.018(5)
O2 0.080(7) 0.075(6) 0.037(5) 0.021(4) 0.001(4) 0.002(5)
O3 0.039(5) 0.110(9) 0.098(8) 0.037(7) 0.034(5) -0.002(5)
Re1 0.02756(19) 0.0360(2) 0.0339(2) 0.00358(17) 0.01109(13) -0.00716(16)

loop_
_atom_type_symbol
_atom_type_description
_atom_type_scat_dispersion_real
_atom_type_scat_dispersion_imag
_atom_type_scat_source
C C 0.0033 0.0016 'International Tables Vol C Tables 4.2.6.8 and 6.1.1.4'
H H 0 0 'International Tables Vol C Tables 4.2.6.8 and 6.1.1.4'
Cl Cl 0.1484 0.1585 'International Tables Vol C Tables 4.2.6.8 and 6.1.1.4'
N N 0.0061 0.0033 'International Tables Vol C Tables 4.2.6.8 and 6.1.1.4'
O O 0.0106 0.006 'International Tables Vol C Tables 4.2.6.8 and 6.1.1.4'
Re Re -1.0185 7.231 'International Tables Vol C Tables 4.2.6.8 and 6.1.1.4'

loop_
_geom_angle_atom_site_label_1
_geom_angle_atom_site_label_2
_geom_angle_atom_site_label_3
_geom_angle
_geom_angle_site_symmetry_1
_geom_angle_site_symmetry_3
_geom_angle_publ_flag
O1 C1 Re1 176.4(13) . . ?
O2 C2 Re1 177.2(10) . . ?
O3 C3 Re1 178.9(13) . . ?
N1 C4 C5 124.9(10) . . ?
N1 C4 H4 117.6 . . ?
C5 C4 H4 117.6 . . ?
C4 C5 C6 119.0(11) . . ?
C4 C5 H5 120.5 . . ?
C6 C5 H5 120.5 . . ?
C7 C6 C5 117.2(11) . . ?
C7 C6 H6 121.4 . . ?
C5 C6 H6 121.4 . . ?
C8 C7 C6 121.0(10) . . ?
C8 C7 H7 119.5 . . ?
C6 C7 H7 119.5 . . ?
C7 C8 N1 120.8(9) . . ?
C7 C8 C9 127.9(8) . . ?
N1 C8 C9 111.2(8) . . ?
N2 C9 N4 108.0(8) . . ?
N2 C9 C8 121.0(8) . . ?
N4 C9 C8 130.9(8) . . ?
N3 C10 N4 110.2(7) . . ?
N3 C10 C15 124.4(13) . . ?
N4 C10 C15 124.8(13) . . ?
N3 C10 C15' 127.7(12) . . ?
N4 C10 C15' 121.4(12) . . ?
C10 C15 C16 116.7(19) . . ?
C10 C15 H15A 108.1 . . ?
C16 C15 H15A 108.1 . . ?
C10 C15 H15B 108.1 . . ?
C16 C15 H15B 108.1 . . ?
H15A C15 H15B 107.3 . . ?
C17 C16 C15 112.0(18) . . ?
C17 C16 H16A 109.2 . . ?
C15 C16 H16A 109.2 . . ?
C17 C16 H16B 109.2 . . ?
C15 C16 H16B 109.2 . . ?
H16A C16 H16B 107.9 . . ?
C16 C17 C18 119(2) . . ?
C16 C17 H17A 107.6 . . ?
C18 C17 H17A 107.7 . . ?
C16 C17 H17B 107.7 . . ?
C18 C17 H17B 107.6 . . ?
H17A C17 H17B 107.1 . . ?
C19 C18 C17 114(2) . . ?
C19 C18 H18A 108.7 . . ?
C17 C18 H18A 108.7 . . ?
C19 C18 H18B 108.7 . . ?
C17 C18 H18B 108.7 . . ?
H18A C18 H18B 107.6 . . ?
C20 C19 C18 127(2) . . ?
C20 C19 H19A 105.7 . . ?
C18 C19 H19A 105.7 . . ?
C20 C19 H19B 105.7 . . ?
C18 C19 H19B 105.7 . . ?
H19A C19 H19B 106.1 . . ?
C19 C20 C21 133(2) . . ?
C19 C20 H20A 104 . . ?
C21 C20 H20A 104.1 . . ?
C19 C20 H20B 104.1 . . ?
C21 C20 H20B 104.1 . . ?
H20A C20 H20B 105.5 . . ?
C22 C21 C20 94.3(19) . . ?
C22 C21 H21A 112.9 . . ?
C20 C21 H21A 112.9 . . ?
C22 C21 H21B 112.9 . . ?
C20 C21 H21B 112.9 . . ?
H21A C21 H21B 110.3 . . ?
C21 C22 H22A 109.5 . . ?
C21 C22 H22B 109.5 . . ?
H22A C22 H22B 109.5 . . ?
C21 C22 H22C 109.5 . . ?
H22A C22 H22C 109.5 . . ?
H22B C22 H22C 109.5 . . ?
C16' C15' C10 115(2) . . ?
C16' C15' H15C 108.5 . . ?
C10 C15' H15C 108.5 . . ?
C16' C15' H15D 108.5 . . ?
C10 C15' H15D 108.5 . . ?
H15C C15' H15D 107.5 . . ?
C15' C16' C17' 116.7(19) . . ?
C15' C16' H16C 108.1 . . ?
C17' C16' H16C 108.1 . . ?
C15' C16' H16D 108.1 . . ?
C17' C16' H16D 108.1 . . ?
H16C C16' H16D 107.3 . . ?
C16' C17' C18' 118(2) . . ?
C16' C17' H17C 107.9 . . ?
C18' C17' H17C 107.9 . . ?
C16' C17' H17D 107.9 . . ?
C18' C17' H17D 107.9 . . ?
H17C C17' H17D 107.2 . . ?
C19' C18' C17' 118(2) . . ?
C19' C18' H18C 107.7 . . ?
C17' C18' H18C 107.7 . . ?
C19' C18' H18D 107.7 . . ?
C17' C18' H18D 107.7 . . ?
H18C C18' H18D 107.1 . . ?
C18' C19' C20' 123(3) . . ?
C18' C19' H19C 106.6 . . ?
C20' C19' H19C 106.6 . . ?
C18' C19' H19D 106.6 . . ?
C20' C19' H19D 106.6 . . ?
H19C C19' H19D 106.6 . . ?
C19' C20' C21' 149(3) . . ?
C19' C20' H20C 99.6 . . ?
C21' C20' H20C 99.6 . . ?
C19' C20' H20D 99.6 . . ?
C21' C20' H20D 99.6 . . ?
H20C C20' H20D 104.1 . . ?
C22' C21' C20' 91(2) . . ?
C22' C21' H21C 113.4 . . ?
C20' C21' H21C 113.4 . . ?
C22' C21' H21D 113.4 . . ?
C20' C21' H21D 113.4 . . ?
H21C C21' H21D 110.7 . . ?
C21' C22' H22D 109.5 . . ?
C21' C22' H22E 109.5 . . ?
H22D C22' H22E 109.5 . . ?
C21' C22' H22F 109.5 . . ?
H22D C22' H22F 109.5 . . ?
H22E C22' H22F 109.5 . . ?
Cl3 C23 Cl2 116.4(12) . . ?
Cl3 C23 H23A 108.2 . . ?
Cl2 C23 H23A 108.2 . . ?
Cl3 C23 H23B 108.2 . . ?
Cl2 C23 H23B 108.2 . . ?
H23A C23 H23B 107.3 . . ?
C12 C11 C14 122.9(9) . . ?
C12 C11 N4 118.3(8) . . ?
C14 C11 N4 118.8(8) . . ?
C11 C12 C13 120.0(9) . . ?
C11 C12 H12 120 . . ?
C13 C12 H12 120 . . ?
C12 C13 C12 118.0(12) . 2_655 ?
C12 C13 H13 121 . . ?
C12 C13 H13 121 2_655 . ?
C11 C14 C11 116.3(11) 2_655 . ?
C11 C14 H14 121.9 2_655 . ?
C11 C14 H14 121.9 . . ?
C4 N1 C8 117.0(9) . . ?
C4 N1 Re1 125.8(7) . . ?
C8 N1 Re1 116.9(6) . . ?
C9 N2 N3 110.0(7) . . ?
C9 N2 Re1 116.2(6) . . ?
N3 N2 Re1 133.8(6) . . ?
C10 N3 N2 105.8(7) . . ?
C10 N4 C9 105.9(7) . . ?
C10 N4 C11 126.1(7) . . ?
C9 N4 C11 127.9(7) . . ?
C3 Re1 C2 90.0(5) . . ?
C3 Re1 C1 89.0(5) . . ?
C2 Re1 C1 90.4(5) . . ?
C3 Re1 N2 171.6(4) . . ?
C2 Re1 N2 97.7(4) . . ?
C1 Re1 N2 94.4(4) . . ?
C3 Re1 N1 97.8(4) . . ?
C2 Re1 N1 170.5(4) . . ?
C1 Re1 N1 95.2(5) . . ?
N2 Re1 N1 74.2(3) . . ?
C3 Re1 Cl1 92.7(4) . . ?
C2 Re1 Cl1 91.0(3) . . ?
C1 Re1 Cl1 177.8(4) . . ?
N2 Re1 Cl1 83.8(2) . . ?
N1 Re1 Cl1 83.2(2) . . ?

loop_
_geom_bond_atom_site_label_1
_geom_bond_atom_site_label_2
_geom_bond_distance
_geom_bond_site_symmetry_2
_geom_bond_publ_flag
C1 O1 1.089(15) . ?
C1 Re1 1.923(13) . ?
C2 O2 1.134(14) . ?
C2 Re1 1.912(12) . ?
C3 O3 1.163(13) . ?
C3 Re1 1.898(10) . ?
C4 N1 1.320(13) . ?
C4 C5 1.348(17) . ?
C4 H4 0.95 . ?
C5 C6 1.391(17) . ?
C5 H5 0.95 . ?
C6 C7 1.377(15) . ?
C6 H6 0.95 . ?
C7 C8 1.368(14) . ?
C7 H7 0.95 . ?
C8 N1 1.375(11) . ?
C8 C9 1.457(13) . ?
C9 N2 1.300(11) . ?
C9 N4 1.380(11) . ?
C10 N3 1.327(11) . ?
C10 N4 1.355(12) . ?
C10 C15 1.45(3) . ?
C10 C15' 1.53(3) . ?
C15 C16 1.496(19) . ?
C15 H15A 0.99 . ?
C15 H15B 0.99 . ?
C16 C17 1.49(2) . ?
C16 H16A 0.99 . ?
C16 H16B 0.99 . ?
C17 C18 1.52(3) . ?
C17 H17A 0.99 . ?
C17 H17B 0.99 . ?
C18 C19 1.49(3) . ?
C18 H18A 0.99 . ?
C18 H18B 0.99 . ?
C19 C20 1.49(3) . ?
C19 H19A 0.99 . ?
C19 H19B 0.99 . ?
C20 C21 1.57(2) . ?
C20 H20A 0.99 . ?
C20 H20B 0.99 . ?
C21 C22 1.45(2) . ?
C21 H21A 0.99 . ?
C21 H21B 0.99 . ?
C22 H22A 0.98 . ?
C22 H22B 0.98 . ?
C22 H22C 0.98 . ?
C15' C16' 1.487(19) . ?
C15' H15C 0.99 . ?
C15' H15D 0.99 . ?
C16' C17' 1.49(2) . ?
C16' H16C 0.99 . ?
C16' H16D 0.99 . ?
C17' C18' 1.53(3) . ?
C17' H17C 0.99 . ?
C17' H17D 0.99 . ?
C18' C19' 1.50(3) . ?
C18' H18C 0.99 . ?
C18' H18D 0.99 . ?
C19' C20' 1.52(3) . ?
C19' H19C 0.99 . ?
C19' H19D 0.99 . ?
C20' C21' 1.534(10) . ?
C20' H20C 0.99 . ?
C20' H20D 0.99 . ?
C21' C22' 1.500(10) . ?
C21' H21C 0.99 . ?
C21' H21D 0.99 . ?
C22' H22D 0.98 . ?
C22' H22E 0.98 . ?
C22' H22F 0.98 . ?
C23 Cl3 1.61(2) . ?
C23 Cl2 1.73(2) . ?
C23 H23A 0.99 . ?
C23 H23B 0.99 . ?
C11 C12 1.356(13) . ?
C11 C14 1.390(10) . ?
C11 N4 1.453(11) . ?
C12 C13 1.406(12) . ?
C12 H12 0.95 . ?
C13 H13 0.95 . ?
C14 H14 0.95 . ?
Cl1 Re1 2.472(3) . ?
N1 Re1 2.205(8) . ?
N2 N3 1.375(10) . ?
N2 Re1 2.154(7) . ?
